data_7250706
loop_
_publ_author_name
'Hempel, Jacob L.'
'Wells, Michael D.'
'Parkin, Sean'
'Cheng, Yang-Tse'
'Huckaba, Aron J.'

_publ_section_title
;
 Understanding the relationship between the crystal structure
 elastic--plastic properties of discrete-molecule organic--inorganic
 halide perovskites
;
_journal_issue 34
_journal_name_full CrystEngComm
_journal_page_first 5743
_journal_page_last 5751
_journal_paper_doi 10.1039/D5CE00716J
_journal_volume 27
_journal_year 2025
_chemical_formula_moiety '2(C5 H9 N2), Cl4 Zn'
_chemical_formula_sum 'C10 H18 Cl4 N4 Zn'
_chemical_formula_weight 401.45
_space_group_crystal_system triclinic
_space_group_IT_number 2
_space_group_name_Hall '-P 1'
_space_group_name_H-M_alt 'P -1'
_atom_sites_solution_hydrogens difmap
_atom_sites_solution_primary direct
_atom_sites_solution_secondary difmap
_audit_creation_method SHELXL-2018/3
_audit_update_record
;
2024-09-11 deposited with the CCDC.	2025-07-25 downloaded from the CCDC.
;
_cell_angle_alpha 84.800(1)
_cell_angle_beta 79.432(1)
_cell_angle_gamma 88.070(1)
_cell_formula_units_Z 4
_cell_length_a 8.6985(2)
_cell_length_b 12.5843(4)
_cell_length_c 15.8735(5)
_cell_measurement_reflns_used 9646
_cell_measurement_temperature 90.0(2)
_cell_measurement_theta_max 27.49
_cell_measurement_theta_min 2.62
_cell_volume 1700.82(9)
_computing_cell_refinement '<i>APEX3</i> (Bruker-AXS, 2016)'
_computing_data_collection '<i>APEX3</i> (Bruker-AXS, 2016)'
_computing_data_reduction '<i>APEX3</i> (Bruker-AXS, 2016)'
_computing_molecular_graphics '<i>XP in SHELXTL</i> (Sheldrick, 2008)'
_computing_publication_material '<i>SHELX</i> (Sheldrick, 2008) and <i>CIFFIX</i> (Parkin, 2013)'
_computing_structure_refinement '<i>SHELXL-2018/3</i> (Sheldrick, 2015b)'
_computing_structure_solution '<i>SHELXT</i> (Sheldrick, 2015a)'
_diffrn_ambient_temperature 90.0(2)
_diffrn_detector_area_resol_mean 7.41
_diffrn_measured_fraction_theta_full 0.995
_diffrn_measured_fraction_theta_max 0.994
_diffrn_measurement_device_type 'Bruker D8 Venture dual source'
_diffrn_measurement_method '\f and \w scans'
_diffrn_radiation_type MoK\a
_diffrn_radiation_wavelength 0.71073
_diffrn_reflns_av_R_equivalents 0.0306
_diffrn_reflns_av_unetI/netI 0.0207
_diffrn_reflns_Laue_measured_fraction_full 0.995
_diffrn_reflns_Laue_measured_fraction_max 0.994
_diffrn_reflns_limit_h_max 11
_diffrn_reflns_limit_h_min -10
_diffrn_reflns_limit_k_max 16
_diffrn_reflns_limit_k_min -16
_diffrn_reflns_limit_l_max 20
_diffrn_reflns_limit_l_min -20
_diffrn_reflns_number 47069
_diffrn_reflns_point_group_measured_fraction_full 0.995
_diffrn_reflns_point_group_measured_fraction_max 0.994
_diffrn_reflns_theta_full 25.242
_diffrn_reflns_theta_max 27.511
_diffrn_reflns_theta_min 1.998
_diffrn_source microsource
_exptl_absorpt_coefficient_mu 2.064
_exptl_absorpt_correction_T_max 0.746
_exptl_absorpt_correction_T_min 0.500
_exptl_absorpt_correction_type multi-scan
_exptl_absorpt_process_details '<i>SADABS</i> (Krause et al., 2015)'
_exptl_crystal_colour colourless
_exptl_crystal_density_diffrn 1.568
_exptl_crystal_description 'irregular slab'
_exptl_crystal_F_000 816
_exptl_crystal_size_max 0.400
_exptl_crystal_size_mid 0.300
_exptl_crystal_size_min 0.100
_refine_diff_density_max 0.325
_refine_diff_density_min -0.298
_refine_diff_density_rms 0.048
_refine_ls_extinction_method none
_refine_ls_goodness_of_fit_ref 1.056
_refine_ls_hydrogen_treatment constr
_refine_ls_matrix_type full
_refine_ls_number_parameters 375
_refine_ls_number_reflns 7786
_refine_ls_number_restraints 16
_refine_ls_restrained_S_all 1.057
_refine_ls_R_factor_all 0.0204
_refine_ls_R_factor_gt 0.0187
_refine_ls_shift/su_max 0.003
_refine_ls_shift/su_mean 0.000
_refine_ls_structure_factor_coef Fsqd
_refine_ls_weighting_details 'w=1/[\s^2^(Fo^2^)+(0.0149P)^2^+0.8674P] where P=(Fo^2^+2Fc^2^)/3'
_refine_ls_weighting_scheme calc
_refine_ls_wR_factor_gt 0.0453
_refine_ls_wR_factor_ref 0.0460
_reflns_Friedel_coverage 0.000
_reflns_number_gt 7355
_reflns_number_total 7786
_reflns_threshold_expression 'I > 2\s(I)'
_cod_data_source_file d5ce00716j2.cif
_cod_data_source_block m21365
_cod_depositor_comments 'Adding full bibliography for 7250706--7250707.cif.'
_cod_database_code 7250706
_shelx_shelxl_version_number 2018/3
_shelx_space_group_comment
; 
The symmetry employed for this shelxl refinement is uniquely defined 
by the following loop, which should always be used as a source of 
symmetry information in preference to the above space-group names. 
They are only intended as comments. 
;
_shelx_estimated_absorpt_t_min 0.492
_shelx_estimated_absorpt_t_max 0.820
_exptl_absorpt_special_details
; 
In addition to absorption, multi-scan techniques also correct other slowly 
varying changes in scale factor over reciprocal space, such as those caused 
by X-ray beam inhomogeneity, goniometer imperfection, crystal decomposition, 
crystal longer than the X-ray beam cross section, absorption by the crystal 
mount etc.  These account, by and large, for much of the difference between 
estimated values of Tmin and Tmax and the _exptl_absorpt_correction_ values. 
;

loop_
_space_group_symop_operation_xyz
'x, y, z'
'-x, -y, -z'

loop_
_atom_site_label
_atom_site_type_symbol
_atom_site_fract_x
_atom_site_fract_y
_atom_site_fract_z
_atom_site_U_iso_or_equiv
_atom_site_adp_type
_atom_site_occupancy
_atom_site_site_symmetry_order
_atom_site_calc_flag
_atom_site_refinement_flags_posn
_atom_site_refinement_flags_adp
_atom_site_refinement_flags_occupancy
_atom_site_disorder_assembly
_atom_site_disorder_group
Zn1 Zn 0.70943(2) 0.25943(2) 0.60732(2) 0.01557(4) Uani 1 1 d . . . . .
Cl1 Cl 0.89821(4) 0.13832(3) 0.63605(2) 0.02305(7) Uani 1 1 d . . . . .
Cl2 Cl 0.80370(4) 0.36893(3) 0.49041(2) 0.01940(7) Uani 1 1 d . . . . .
Cl3 Cl 0.63916(3) 0.35212(2) 0.72477(2) 0.01796(6) Uani 1 1 d . . . . .
Cl4 Cl 0.49546(4) 0.16991(3) 0.58905(2) 0.02653(8) Uani 1 1 d . . . . .
N1 N 1.08645(13) 0.86989(9) 0.64515(7) 0.0180(2) Uani 1 1 d . . . . .
N2 N 0.84947(14) 0.87896(9) 0.62229(8) 0.0214(2) Uani 1 1 d . . . . .
C1 C 0.99868(17) 0.87646(11) 0.58452(9) 0.0203(3) Uani 1 1 d . . . . .
H1 H 1.036415 0.878934 0.524303 0.024 Uiso 1 1 calc R U . . .
C2 C 0.99000(16) 0.86798(11) 0.72405(9) 0.0198(3) Uani 1 1 d . . . . .
H2 H 1.021786 0.863154 0.778439 0.024 Uiso 1 1 calc R U . . .
C3 C 0.84182(17) 0.87424(11) 0.70990(9) 0.0222(3) Uani 1 1 d . . . . .
H3 H 0.749461 0.875217 0.752392 0.027 Uiso 1 1 calc R U . . .
C4 C 0.7165(2) 0.89147(13) 0.57742(13) 0.0359(4) Uani 1 1 d . . . . .
H4A H 0.749543 0.873424 0.517949 0.054 Uiso 1 1 calc R U . . .
H4B H 0.677950 0.965551 0.577550 0.054 Uiso 1 1 calc R U . . .
H4C H 0.632779 0.843810 0.606711 0.054 Uiso 1 1 calc R U . . .
C5 C 1.25778(17) 0.86692(13) 0.62986(10) 0.0272(3) Uani 1 1 d . . . . .
H5A H 1.297531 0.839619 0.573933 0.041 Uiso 1 1 calc R U . . .
H5B H 1.293874 0.820057 0.675309 0.041 Uiso 1 1 calc R U . . .
H5C H 1.296522 0.939100 0.630104 0.041 Uiso 1 1 calc R U . . .
N3 N 0.75217(12) 0.61599(9) 0.76120(7) 0.0158(2) Uani 1 1 d . . . . .
N4 N 0.65537(13) 0.60666(9) 0.64633(7) 0.0169(2) Uani 1 1 d . . . . .
C6 C 0.62024(15) 0.61326(10) 0.73063(9) 0.0168(2) Uani 1 1 d . . . . .
H6 H 0.517608 0.615638 0.763694 0.020 Uiso 1 1 calc R U . . .
C7 C 0.87646(15) 0.61032(10) 0.69388(9) 0.0176(3) Uani 1 1 d . . . . .
H7 H 0.984311 0.610757 0.697339 0.021 Uiso 1 1 calc R U . . .
C8 C 0.81566(15) 0.60403(11) 0.62194(9) 0.0183(3) Uani 1 1 d . . . . .
H8 H 0.872719 0.598784 0.565348 0.022 Uiso 1 1 calc R U . . .
C9 C 0.54082(17) 0.59583(12) 0.5906(1) 0.0244(3) Uani 1 1 d . . . . .
H9A H 0.555267 0.652837 0.543661 0.037 Uiso 1 1 calc R U . . .
H9B H 0.434885 0.601040 0.624243 0.037 Uiso 1 1 calc R U . . .
H9C H 0.555712 0.526360 0.566624 0.037 Uiso 1 1 calc R U . . .
C10 C 0.76198(17) 0.62218(12) 0.85172(9) 0.0224(3) Uani 1 1 d . . . . .
H10A H 0.857664 0.658998 0.855517 0.034 Uiso 1 1 calc R U . . .
H10B H 0.764060 0.549950 0.880370 0.034 Uiso 1 1 calc R U . . .
H10C H 0.670791 0.661747 0.879862 0.034 Uiso 1 1 calc R U . . .
Zn2 Zn 0.26455(2) 0.73874(2) 0.89409(2) 0.01461(4) Uani 1 1 d . . . . .
Cl5 Cl 0.21046(4) 0.63211(2) 0.79475(2) 0.01798(6) Uani 1 1 d . . . . .
Cl6 Cl 0.05075(4) 0.83943(3) 0.94142(2) 0.02486(7) Uani 1 1 d . . . . .
Cl7 Cl 0.45904(4) 0.84922(2) 0.82449(2) 0.02008(7) Uani 1 1 d . . . . .
Cl8 Cl 0.34799(4) 0.64144(3) 1.00336(2) 0.02095(7) Uani 1 1 d . . . . .
N5 N 0.2006(2) 0.3695(3) 0.85326(13) 0.0177(5) Uani 0.807(5) 1 d D . P A 1
N6 N 0.1237(3) 0.3681(3) 0.73135(13) 0.0166(4) Uani 0.807(5) 1 d D . P A 1
C11 C 0.2481(3) 0.3724(3) 0.76898(15) 0.0160(4) Uani 0.807(5) 1 d D . P A 1
H11 H 0.353661 0.376970 0.739989 0.019 Uiso 0.807(5) 1 calc R U P A 1
C12 C 0.0400(3) 0.3631(4) 0.87054(18) 0.0247(5) Uani 0.807(5) 1 d D . P A 1
H12 H -0.024985 0.360253 0.925734 0.030 Uiso 0.807(5) 1 calc R U P A 1
C13 C -0.0079(3) 0.3617(7) 0.79434(18) 0.0239(5) Uani 0.807(5) 1 d D . P A 1
H13 H -0.112732 0.357058 0.785915 0.029 Uiso 0.807(5) 1 calc R U P A 1
C14 C 0.1304(4) 0.36948(17) 0.63831(13) 0.0295(5) Uani 0.807(5) 1 d D . P A 1
H14A H 0.164666 0.439635 0.610657 0.044 Uiso 0.807(5) 1 calc R U P A 1
H14B H 0.026380 0.355353 0.626833 0.044 Uiso 0.807(5) 1 calc R U P A 1
H14C H 0.204588 0.314405 0.615232 0.044 Uiso 0.807(5) 1 calc R U P A 1
C15 C 0.3023(3) 0.38164(17) 0.91583(16) 0.0293(6) Uani 0.807(5) 1 d D . P A 1
H15A H 0.410103 0.362172 0.891086 0.044 Uiso 0.807(5) 1 calc R U P A 1
H15B H 0.266796 0.334900 0.968137 0.044 Uiso 0.807(5) 1 calc R U P A 1
H15C H 0.297966 0.455974 0.930060 0.044 Uiso 0.807(5) 1 calc R U P A 1
N5' N 0.1642(13) 0.3701(13) 0.8686(6) 0.0177(5) Uani 0.193(5) 1 d D . P A 2
N6' N 0.1572(14) 0.3647(16) 0.7355(6) 0.0166(4) Uani 0.193(5) 1 d D . P A 2
C11' C 0.2497(13) 0.3716(15) 0.7914(7) 0.0160(4) Uani 0.193(5) 1 d D . P A 2
H11' H 0.360336 0.376783 0.778131 0.019 Uiso 0.193(5) 1 calc R U P A 2
C12' C 0.0102(13) 0.368(2) 0.8625(8) 0.0247(5) Uani 0.193(5) 1 d D . P A 2
H12' H -0.076497 0.368258 0.908664 0.030 Uiso 0.193(5) 1 calc R U P A 2
C13' C 0.0045(14) 0.366(3) 0.7787(9) 0.0239(5) Uani 0.193(5) 1 d D . P A 2
H13' H -0.087025 0.365101 0.754038 0.029 Uiso 0.193(5) 1 calc R U P A 2
C14' C 0.1983(15) 0.3669(9) 0.6412(5) 0.0295(5) Uani 0.193(5) 1 d D . P A 2
H14D H 0.187151 0.440095 0.615761 0.044 Uiso 0.193(5) 1 calc R U P A 2
H14E H 0.128382 0.320234 0.620166 0.044 Uiso 0.193(5) 1 calc R U P A 2
H14F H 0.306722 0.342038 0.624774 0.044 Uiso 0.193(5) 1 calc R U P A 2
C15' C 0.2333(15) 0.3832(8) 0.9449(7) 0.0293(6) Uani 0.193(5) 1 d D . P A 2
H15D H 0.341726 0.356668 0.935356 0.044 Uiso 0.193(5) 1 calc R U P A 2
H15E H 0.172982 0.342805 0.995105 0.044 Uiso 0.193(5) 1 calc R U P A 2
H15F H 0.231088 0.458992 0.955040 0.044 Uiso 0.193(5) 1 calc R U P A 2
N7 N 0.56680(13) 0.11460(9) 0.88069(7) 0.0186(2) Uani 1 1 d . . . . .
N8 N 0.33795(14) 0.10509(9) 0.84789(8) 0.0205(2) Uani 1 1 d . . . . .
C16 C 0.49005(16) 0.10723(10) 0.81648(9) 0.0188(3) Uani 1 1 d . . . . .
H16 H 0.536492 0.104018 0.757711 0.023 Uiso 1 1 calc R U . . .
C17 C 0.45978(17) 0.11691(11) 0.95617(9) 0.0236(3) Uani 1 1 d . . . . .
H17 H 0.482278 0.122372 1.011954 0.028 Uiso 1 1 calc R U . . .
C18 C 0.31667(18) 0.10990(12) 0.93559(10) 0.0258(3) Uani 1 1 d . . . . .
H18 H 0.219488 0.108552 0.974404 0.031 Uiso 1 1 calc R U . . .
C19 C 0.21417(18) 0.09109(12) 0.79907(11) 0.0289(3) Uani 1 1 d . . . . .
H19A H 0.255453 0.105025 0.737460 0.043 Uiso 1 1 calc R U . . .
H19B H 0.127578 0.141075 0.816112 0.043 Uiso 1 1 calc R U . . .
H19C H 0.176452 0.017779 0.810881 0.043 Uiso 1 1 calc R U . . .
C20 C 0.73668(16) 0.11905(13) 0.87279(9) 0.0247(3) Uani 1 1 d . . . . .
H20A H 0.785226 0.126166 0.811803 0.037 Uiso 1 1 calc R U . . .
H20B H 0.775290 0.053401 0.900640 0.037 Uiso 1 1 calc R U . . .
H20C H 0.763358 0.180581 0.900630 0.037 Uiso 1 1 calc R U . . .

loop_
_atom_site_aniso_label
_atom_site_aniso_U_11
_atom_site_aniso_U_22
_atom_site_aniso_U_33
_atom_site_aniso_U_23
_atom_site_aniso_U_13
_atom_site_aniso_U_12
Zn1 0.01638(7) 0.01624(8) 0.01377(7) 0.00005(6) -0.00210(6) -0.00255(5)
Cl1 0.03196(18) 0.01875(16) 0.01764(15) -0.00060(12) -0.00428(13) 0.00732(13)
Cl2 0.01832(15) 0.02123(16) 0.01711(15) 0.00412(12) -0.00161(11) -0.00246(12)
Cl3 0.01503(14) 0.01940(15) 0.01945(15) -0.00466(12) -0.00175(11) 0.00005(11)
Cl4 0.02658(17) 0.03417(19) 0.02008(16) 0.00032(14) -0.00618(13) -0.01489(14)
N1 0.0195(5) 0.0180(5) 0.0163(5) -0.0013(4) -0.0026(4) 0.0004(4)
N2 0.0234(6) 0.0147(5) 0.0280(6) -0.0028(5) -0.0096(5) 0.0005(4)
C1 0.0268(7) 0.0174(6) 0.0172(6) -0.0024(5) -0.0052(5) 0.0016(5)
C2 0.0265(7) 0.0170(6) 0.0147(6) -0.0009(5) -0.0009(5) -0.0005(5)
C3 0.0236(7) 0.0161(6) 0.0244(7) -0.0007(5) 0.0021(5) -0.0008(5)
C4 0.0320(8) 0.0266(8) 0.0560(11) -0.0025(7) -0.0265(8) 0.0014(6)
C5 0.0185(7) 0.0343(8) 0.0272(8) -0.0009(6) -0.0011(6) 0.0000(6)
N3 0.0156(5) 0.0151(5) 0.0168(5) -0.0022(4) -0.0027(4) 0.0002(4)
N4 0.0157(5) 0.0162(5) 0.0196(5) -0.0026(4) -0.0053(4) 0.0008(4)
C6 0.0149(6) 0.0147(6) 0.0208(6) -0.0022(5) -0.0030(5) 0.0005(5)
C7 0.0135(6) 0.0175(6) 0.0212(6) -0.0023(5) -0.0015(5) -0.0002(5)
C8 0.0166(6) 0.0183(6) 0.0191(6) -0.0020(5) -0.0005(5) 0.0004(5)
C9 0.0227(7) 0.0273(7) 0.0267(7) -0.0053(6) -0.0125(6) 0.0015(6)
C10 0.0245(7) 0.0268(7) 0.0166(6) -0.0032(5) -0.0056(5) 0.0016(6)
Zn2 0.01328(7) 0.01583(8) 0.01409(7) -0.00086(5) -0.00106(5) -0.00013(5)
Cl5 0.01691(14) 0.01848(15) 0.01984(15) -0.00305(12) -0.00583(11) -0.00136(11)
Cl6 0.02063(16) 0.03374(19) 0.01768(15) -0.00258(13) 0.00146(12) 0.01014(13)
Cl7 0.01859(15) 0.01694(15) 0.02277(16) -0.00142(12) 0.00177(12) -0.00362(11)
Cl8 0.02418(16) 0.02003(16) 0.02008(15) 0.00132(12) -0.00909(12) -0.00116(12)
N5 0.0186(11) 0.0156(6) 0.0192(10) -0.0017(8) -0.0048(9) 0.0015(10)
N6 0.0157(12) 0.0160(6) 0.0194(6) 0.0017(5) -0.0076(6) -0.0024(11)
C11 0.0144(6) 0.0161(6) 0.0180(12) -0.0022(12) -0.0032(9) -0.0010(5)
C12 0.0214(13) 0.0207(9) 0.0274(9) 0.0039(9) 0.0042(8) 0.0021(13)
C13 0.0132(8) 0.0214(10) 0.0354(15) 0.0071(19) -0.0039(8) -0.0039(9)
C14 0.0459(16) 0.0247(9) 0.0222(8) 0.0011(7) -0.0181(10) -0.0064(11)
C15 0.0431(15) 0.0237(9) 0.0264(12) -0.0061(9) -0.0193(11) 0.0038(10)
N5' 0.0186(11) 0.0156(6) 0.0192(10) -0.0017(8) -0.0048(9) 0.0015(10)
N6' 0.0157(12) 0.0160(6) 0.0194(6) 0.0017(5) -0.0076(6) -0.0024(11)
C11' 0.0144(6) 0.0161(6) 0.0180(12) -0.0022(12) -0.0032(9) -0.0010(5)
C12' 0.0214(13) 0.0207(9) 0.0274(9) 0.0039(9) 0.0042(8) 0.0021(13)
C13' 0.0132(8) 0.0214(10) 0.0354(15) 0.0071(19) -0.0039(8) -0.0039(9)
C14' 0.0459(16) 0.0247(9) 0.0222(8) 0.0011(7) -0.0181(10) -0.0064(11)
C15' 0.0431(15) 0.0237(9) 0.0264(12) -0.0061(9) -0.0193(11) 0.0038(10)
N7 0.0219(6) 0.0155(5) 0.0168(5) -0.0015(4) 0.0010(4) -0.0034(4)
N8 0.0212(6) 0.0131(5) 0.0264(6) -0.0010(4) -0.0025(5) -0.0012(4)
C16 0.0235(7) 0.0137(6) 0.0182(6) -0.0004(5) -0.0011(5) -0.0034(5)
C17 0.0297(7) 0.0205(7) 0.0179(7) -0.0032(5) 0.0040(6) -0.0024(6)
C18 0.0255(7) 0.0213(7) 0.0266(7) -0.0045(6) 0.0065(6) 0.0000(6)
C19 0.0248(7) 0.0218(7) 0.0414(9) 0.0003(6) -0.0103(7) -0.0034(6)
C20 0.0204(7) 0.0315(8) 0.0216(7) -0.0013(6) -0.0017(5) -0.0060(6)

loop_
_atom_type_symbol
_atom_type_description
_atom_type_scat_dispersion_real
_atom_type_scat_dispersion_imag
_atom_type_scat_source
C C 0.0033 0.0016 'International Tables Vol C Tables 4.2.6.8 and 6.1.1.4'
H H 0.0000 0.0000 'International Tables Vol C Tables 4.2.6.8 and 6.1.1.4'
Cl Cl 0.1484 0.1585 'International Tables Vol C Tables 4.2.6.8 and 6.1.1.4'
N N 0.0061 0.0033 'International Tables Vol C Tables 4.2.6.8 and 6.1.1.4'
Zn Zn 0.2839 1.4301 'International Tables Vol C Tables 4.2.6.8 and 6.1.1.4'

loop_
_geom_angle_atom_site_label_1
_geom_angle_atom_site_label_2
_geom_angle_atom_site_label_3
_geom_angle
_geom_angle_site_symmetry_1
_geom_angle_site_symmetry_3
_geom_angle_publ_flag
Cl2 Zn1 Cl3 110.951(14) . . ?
Cl2 Zn1 Cl1 109.831(14) . . ?
Cl3 Zn1 Cl1 107.251(13) . . ?
Cl2 Zn1 Cl4 111.863(13) . . ?
Cl3 Zn1 Cl4 107.909(14) . . ?
Cl1 Zn1 Cl4 108.895(15) . . ?
C1 N1 C2 108.68(12) . . ?
C1 N1 C5 125.46(12) . . ?
C2 N1 C5 125.86(12) . . ?
C1 N2 C3 108.63(12) . . ?
C1 N2 C4 125.25(13) . . ?
C3 N2 C4 126.01(14) . . ?
N2 C1 N1 108.48(12) . . ?
N2 C1 H1 125.8 . . ?
N1 C1 H1 125.8 . . ?
C3 C2 N1 107.15(12) . . ?
C3 C2 H2 126.4 . . ?
N1 C2 H2 126.4 . . ?
C2 C3 N2 107.05(12) . . ?
C2 C3 H3 126.5 . . ?
N2 C3 H3 126.5 . . ?
N2 C4 H4A 109.5 . . ?
N2 C4 H4B 109.5 . . ?
H4A C4 H4B 109.5 . . ?
N2 C4 H4C 109.5 . . ?
H4A C4 H4C 109.5 . . ?
H4B C4 H4C 109.5 . . ?
N1 C5 H5A 109.5 . . ?
N1 C5 H5B 109.5 . . ?
H5A C5 H5B 109.5 . . ?
N1 C5 H5C 109.5 . . ?
H5A C5 H5C 109.5 . . ?
H5B C5 H5C 109.5 . . ?
C6 N3 C7 108.56(11) . . ?
C6 N3 C10 125.13(11) . . ?
C7 N3 C10 126.30(11) . . ?
C6 N4 C8 108.71(11) . . ?
C6 N4 C9 124.82(12) . . ?
C8 N4 C9 126.32(12) . . ?
N4 C6 N3 108.76(11) . . ?
N4 C6 H6 125.6 . . ?
N3 C6 H6 125.6 . . ?
C8 C7 N3 106.99(11) . . ?
C8 C7 H7 126.5 . . ?
N3 C7 H7 126.5 . . ?
C7 C8 N4 106.97(11) . . ?
C7 C8 H8 126.5 . . ?
N4 C8 H8 126.5 . . ?
N4 C9 H9A 109.5 . . ?
N4 C9 H9B 109.5 . . ?
H9A C9 H9B 109.5 . . ?
N4 C9 H9C 109.5 . . ?
H9A C9 H9C 109.5 . . ?
H9B C9 H9C 109.5 . . ?
N3 C10 H10A 109.5 . . ?
N3 C10 H10B 109.5 . . ?
H10A C10 H10B 109.5 . . ?
N3 C10 H10C 109.5 . . ?
H10A C10 H10C 109.5 . . ?
H10B C10 H10C 109.5 . . ?
Cl8 Zn2 Cl6 111.507(14) . . ?
Cl8 Zn2 Cl5 111.053(13) . . ?
Cl6 Zn2 Cl5 109.740(14) . . ?
Cl8 Zn2 Cl7 109.288(13) . . ?
Cl6 Zn2 Cl7 108.632(14) . . ?
Cl5 Zn2 Cl7 106.462(13) . . ?
C11 N5 C12 108.42(18) . . ?
C11 N5 C15 124.93(18) . . ?
C12 N5 C15 126.40(19) . . ?
C11 N6 C13 108.35(18) . . ?
C11 N6 C14 124.63(19) . . ?
C13 N6 C14 127.02(19) . . ?
N5 C11 N6 108.95(18) . . ?
N5 C11 H11 125.5 . . ?
N6 C11 H11 125.5 . . ?
C13 C12 N5 107.2(2) . . ?
C13 C12 H12 126.4 . . ?
N5 C12 H12 126.4 . . ?
C12 C13 N6 107.1(2) . . ?
C12 C13 H13 126.5 . . ?
N6 C13 H13 126.5 . . ?
N6 C14 H14A 109.5 . . ?
N6 C14 H14B 109.5 . . ?
H14A C14 H14B 109.5 . . ?
N6 C14 H14C 109.5 . . ?
H14A C14 H14C 109.5 . . ?
H14B C14 H14C 109.5 . . ?
N5 C15 H15A 109.5 . . ?
N5 C15 H15B 109.5 . . ?
H15A C15 H15B 109.5 . . ?
N5 C15 H15C 109.5 . . ?
H15A C15 H15C 109.5 . . ?
H15B C15 H15C 109.5 . . ?
C11' N5' C12' 109.3(7) . . ?
C11' N5' C15' 121.8(9) . . ?
C12' N5' C15' 128.4(9) . . ?
C11' N6' C13' 108.3(7) . . ?
C11' N6' C14' 128.7(9) . . ?
C13' N6' C14' 122.6(9) . . ?
N5' C11' N6' 108.7(8) . . ?
N5' C11' H11' 125.6 . . ?
N6' C11' H11' 125.6 . . ?
C13' C12' N5' 106.8(8) . . ?
C13' C12' H12' 126.6 . . ?
N5' C12' H12' 126.6 . . ?
C12' C13' N6' 106.7(8) . . ?
C12' C13' H13' 126.6 . . ?
N6' C13' H13' 126.6 . . ?
N6' C14' H14D 109.5 . . ?
N6' C14' H14E 109.5 . . ?
H14D C14' H14E 109.5 . . ?
N6' C14' H14F 109.5 . . ?
H14D C14' H14F 109.5 . . ?
H14E C14' H14F 109.5 . . ?
N5' C15' H15D 109.5 . . ?
N5' C15' H15E 109.5 . . ?
H15D C15' H15E 109.5 . . ?
N5' C15' H15F 109.5 . . ?
H15D C15' H15F 109.5 . . ?
H15E C15' H15F 109.5 . . ?
C16 N7 C17 108.66(12) . . ?
C16 N7 C20 125.74(12) . . ?
C17 N7 C20 125.59(12) . . ?
C16 N8 C18 108.51(12) . . ?
C16 N8 C19 125.87(13) . . ?
C18 N8 C19 125.44(13) . . ?
N8 C16 N7 108.77(12) . . ?
N8 C16 H16 125.6 . . ?
N7 C16 H16 125.6 . . ?
C18 C17 N7 106.80(13) . . ?
C18 C17 H17 126.6 . . ?
N7 C17 H17 126.6 . . ?
C17 C18 N8 107.24(12) . . ?
C17 C18 H18 126.4 . . ?
N8 C18 H18 126.4 . . ?
N8 C19 H19A 109.5 . . ?
N8 C19 H19B 109.5 . . ?
H19A C19 H19B 109.5 . . ?
N8 C19 H19C 109.5 . . ?
H19A C19 H19C 109.5 . . ?
H19B C19 H19C 109.5 . . ?
N7 C20 H20A 109.5 . . ?
N7 C20 H20B 109.5 . . ?
H20A C20 H20B 109.5 . . ?
N7 C20 H20C 109.5 . . ?
H20A C20 H20C 109.5 . . ?
H20B C20 H20C 109.5 . . ?

loop_
_geom_bond_atom_site_label_1
_geom_bond_atom_site_label_2
_geom_bond_distance
_geom_bond_site_symmetry_2
_geom_bond_publ_flag
Zn1 Cl2 2.2515(3) . ?
Zn1 Cl3 2.2668(3) . ?
Zn1 Cl1 2.2821(4) . ?
Zn1 Cl4 2.2838(4) . ?
N1 C1 1.3293(17) . ?
N1 C2 1.3723(17) . ?
N1 C5 1.4651(18) . ?
N2 C1 1.3267(19) . ?
N2 C3 1.3760(19) . ?
N2 C4 1.4630(18) . ?
C1 H1 0.9500 . ?
C2 C3 1.347(2) . ?
C2 H2 0.9500 . ?
C3 H3 0.9500 . ?
C4 H4A 0.9800 . ?
C4 H4B 0.9800 . ?
C4 H4C 0.9800 . ?
C5 H5A 0.9800 . ?
C5 H5B 0.9800 . ?
C5 H5C 0.9800 . ?
N3 C6 1.3280(16) . ?
N3 C7 1.3787(17) . ?
N3 C10 1.4641(17) . ?
N4 C6 1.3264(17) . ?
N4 C8 1.3770(17) . ?
N4 C9 1.4658(16) . ?
C6 H6 0.9500 . ?
C7 C8 1.3530(19) . ?
C7 H7 0.9500 . ?
C8 H8 0.9500 . ?
C9 H9A 0.9800 . ?
C9 H9B 0.9800 . ?
C9 H9C 0.9800 . ?
C10 H10A 0.9800 . ?
C10 H10B 0.9800 . ?
C10 H10C 0.9800 . ?
Zn2 Cl8 2.2476(3) . ?
Zn2 Cl6 2.2649(3) . ?
Zn2 Cl5 2.2819(3) . ?
Zn2 Cl7 2.2825(3) . ?
N5 C11 1.323(2) . ?
N5 C12 1.377(3) . ?
N5 C15 1.467(2) . ?
N6 C11 1.333(2) . ?
N6 C13 1.374(2) . ?
N6 C14 1.466(2) . ?
C11 H11 0.9500 . ?
C12 C13 1.351(3) . ?
C12 H12 0.9500 . ?
C13 H13 0.9500 . ?
C14 H14A 0.9800 . ?
C14 H14B 0.9800 . ?
C14 H14C 0.9800 . ?
C15 H15A 0.9800 . ?
C15 H15B 0.9800 . ?
C15 H15C 0.9800 . ?
N5' C11' 1.310(8) . ?
N5' C12' 1.362(8) . ?
N5' C15' 1.472(7) . ?
N6' C11' 1.313(8) . ?
N6' C13' 1.379(8) . ?
N6' C14' 1.472(7) . ?
C11' H11' 0.9500 . ?
C12' C13' 1.343(8) . ?
C12' H12' 0.9500 . ?
C13' H13' 0.9500 . ?
C14' H14D 0.9800 . ?
C14' H14E 0.9800 . ?
C14' H14F 0.9800 . ?
C15' H15D 0.9800 . ?
C15' H15E 0.9800 . ?
C15' H15F 0.9800 . ?
N7 C16 1.3283(18) . ?
N7 C17 1.3778(17) . ?
N7 C20 1.4624(18) . ?
N8 C16 1.3258(18) . ?
N8 C18 1.3769(19) . ?
N8 C19 1.4610(19) . ?
C16 H16 0.9500 . ?
C17 C18 1.351(2) . ?
C17 H17 0.9500 . ?
C18 H18 0.9500 . ?
C19 H19A 0.9800 . ?
C19 H19B 0.9800 . ?
C19 H19C 0.9800 . ?
C20 H20A 0.9800 . ?
C20 H20B 0.9800 . ?
C20 H20C 0.9800 . ?

loop_
_geom_torsion_atom_site_label_1
_geom_torsion_atom_site_label_2
_geom_torsion_atom_site_label_3
_geom_torsion_atom_site_label_4
_geom_torsion
_geom_torsion_site_symmetry_1
_geom_torsion_site_symmetry_2
_geom_torsion_site_symmetry_3
_geom_torsion_site_symmetry_4
_geom_torsion_publ_flag
C3 N2 C1 N1 0.23(15) . . . . ?
C4 N2 C1 N1 176.71(13) . . . . ?
C2 N1 C1 N2 0.10(15) . . . . ?
C5 N1 C1 N2 -179.02(12) . . . . ?
C1 N1 C2 C3 -0.40(15) . . . . ?
C5 N1 C2 C3 178.72(13) . . . . ?
N1 C2 C3 N2 0.52(15) . . . . ?
C1 N2 C3 C2 -0.48(15) . . . . ?
C4 N2 C3 C2 -176.92(13) . . . . ?
C8 N4 C6 N3 0.59(15) . . . . ?
C9 N4 C6 N3 176.35(12) . . . . ?
C7 N3 C6 N4 -0.34(15) . . . . ?
C10 N3 C6 N4 -179.41(12) . . . . ?
C6 N3 C7 C8 -0.04(15) . . . . ?
C10 N3 C7 C8 179.01(12) . . . . ?
N3 C7 C8 N4 0.39(15) . . . . ?
C6 N4 C8 C7 -0.61(15) . . . . ?
C9 N4 C8 C7 -176.29(12) . . . . ?
C12 N5 C11 N6 -0.1(5) . . . . ?
C15 N5 C11 N6 -174.6(3) . . . . ?
C13 N6 C11 N5 -0.2(6) . . . . ?
C14 N6 C11 N5 -179.9(3) . . . . ?
C11 N5 C12 C13 0.4(6) . . . . ?
C15 N5 C12 C13 174.8(5) . . . . ?
N5 C12 C13 N6 -0.5(7) . . . . ?
C11 N6 C13 C12 0.5(7) . . . . ?
C14 N6 C13 C12 -179.8(4) . . . . ?
C12' N5' C11' N6' -3(3) . . . . ?
C15' N5' C11' N6' -176.2(15) . . . . ?
C13' N6' C11' N5' 4(3) . . . . ?
C14' N6' C11' N5' 177.6(18) . . . . ?
C11' N5' C12' C13' 1(3) . . . . ?
C15' N5' C12' C13' 174(2) . . . . ?
N5' C12' C13' N6' 1(4) . . . . ?
C11' N6' C13' C12' -3(4) . . . . ?
C14' N6' C13' C12' -177(2) . . . . ?
C18 N8 C16 N7 -0.78(15) . . . . ?
C19 N8 C16 N7 -176.14(12) . . . . ?
C17 N7 C16 N8 0.21(15) . . . . ?
C20 N7 C16 N8 179.96(12) . . . . ?
C16 N7 C17 C18 0.45(16) . . . . ?
C20 N7 C17 C18 -179.30(13) . . . . ?
N7 C17 C18 N8 -0.91(16) . . . . ?
C16 N8 C18 C17 1.06(16) . . . . ?
C19 N8 C18 C17 176.44(13) . . . . ?
